data_1530560
loop_
_publ_author_name
'Pebler, J.'
'Massa, W.'
'Lass, H.'
'Ziegler, B.'

_publ_section_title
;
 Interchain exchange energies in 1-dimensional magnetic
 fluoromanganates(III) as a function of Mn-F-Mn bridge angle and crystal
 structure of Li2 Mn F5
;
_journal_name_full 'Journal of Solid State Chemistry'
_journal_page_first 87
_journal_page_last 94
_journal_volume 71
_journal_year 1987
_chemical_formula_sum 'F5 Li2 Mn'
_chemical_name_systematic 'Li2 Mn F5'
_space_group_IT_number 15
_symmetry_space_group_name_Hall '-C 2yc'
_symmetry_space_group_name_H-M 'C 1 2/c 1'
_cell_angle_alpha 90
_cell_angle_beta 112.19
_cell_angle_gamma 90
_cell_formula_units_Z 4
_cell_length_a 10.016
_cell_length_b 4.948
_cell_length_c 7.408
_cell_volume 339.943
_citation_journal_id_ASTM JSSCBI
_cod_data_source_file Pebler_JSSCBI_1987_1491.cif
_cod_data_source_block F5Li2Mn1
_cod_original_cell_volume 339.9431
_cod_original_formula_sum 'F5 Li2 Mn1'
_cod_database_code 1530560

loop_
_symmetry_equiv_pos_as_xyz
x,y,z
-x,y,-z+1/2
-x,-y,-z
x,-y,z-1/2
x+1/2,y+1/2,z
-x+1/2,y+1/2,-z+1/2
-x+1/2,-y+1/2,-z
x+1/2,-y+1/2,z-1/2

loop_
_atom_site_label
_atom_site_type_symbol
_atom_site_fract_x
_atom_site_fract_y
_atom_site_fract_z
_atom_site_occupancy
_atom_site_U_iso_or_equiv
F3 F-1 0 0.2098 0.25 1 0.0
F2 F-1 0.1772 -0.1516 0.1456 1 0.0
Li1 Li+1 0.1385 0.5092 0.2493 1 0.0
Mn1 Mn+3 0 0 0 1 0.0
F1 F-1 0.0866 0.3075 -0.0442 1 0.0
